data_4124473
loop_
_publ_author_name
'Wong, K.W.'
'Scheidt, W.R.'
'Fehlner, T.P.'

_publ_section_title
;
 Preparation and characterization of H Fe4 (B H2) (C O)12 A hydrogenated
 iron boron cluster
;
_journal_name_full 'Journal of the American Chemical Society'
_journal_page_first 1111
_journal_page_last 1113
_journal_volume 104
_journal_year 1982
_chemical_formula_sum 'C12 H3 B Fe4 O12'
_chemical_name_systematic 'H Fe4 (B H2) (C O)12'
_space_group_IT_number 14
_symmetry_space_group_name_Hall '-P 2ybc'
_symmetry_space_group_name_H-M 'P 1 21/c 1'
_cell_angle_alpha 90
_cell_angle_beta 94.32
_cell_angle_gamma 90
_cell_formula_units_Z 4
_cell_length_a 16.429
_cell_length_b 8.74
_cell_length_c 13.237
_cell_volume 1895.294
_citation_journal_id_ASTM JACSAT
_cod_data_source_file Wong_JACSAT_1982_899.cif
_cod_data_source_block C12H3B1Fe4O12
_cod_original_formula_sum 'C12 H3 B1 Fe4 O12'
_cod_database_code 4124473

loop_
_symmetry_equiv_pos_as_xyz
x,y,z
-x,y+1/2,-z+1/2
-x,-y,-z
x,-y-1/2,z-1/2

loop_
_atom_site_label
_atom_site_type_symbol
_atom_site_fract_x
_atom_site_fract_y
_atom_site_fract_z
_atom_site_occupancy
_atom_site_U_iso_or_equiv
C12 C+2 0.5462 0.5742 0.6346 1 0.0
H1 H+1 0.7742 0.5719 0.8352 1 0.0
O10 O-2 0.5663 0.4721 0.8949 1 0.0
C5 C+2 0.9355 0.6397 0.7255 1 0.0
O3 O-2 0.7117 0.2366 0.9296 1 0.0
C8 C+2 0.8125 0.835 0.7952 1 0.0
O1 O-2 0.9439 0.3844 0.8843 1 0.0
Fe3 Fe 0.7362 0.70105 0.74568 1 0.0
C1 C+2 0.8828 0.4001 0.8392 1 0.0
H3 H+1 0.6693 0.4734 0.5883 1 0.0
C3 C+2 0.7365 0.3117 0.8687 1 0.0
H2 H+1 0.7824 0.5364 0.561 1 0.0
O6 O-2 0.9486 0.3645 0.5332 1 0.0
Fe1 Fe 0.78352 0.41457 0.77204 1 0.0
O11 O-2 0.5825 0.1563 0.6554 1 0.0
O2 O-2 0.8032 0.148 0.6433 1 0.0
C10 C+2 0.5932 0.4752 0.8184 1 0.0
C7 C+2 0.6628 0.7686 0.8269 1 0.0
O7 O-2 0.61773 0.8234 0.8789 1 0.0
O4 O-2 0.8777 0.8549 0.5095 1 0.0
O9 O-2 0.6758 0.8828 0.5715 1 0.0
C2 C+2 0.7957 0.2517 0.6937 1 0.0
Fe2 Fe 0.85313 0.58834 0.63718 1 0.0
C6 C+2 0.9124 0.4509 0.5752 1 0.0
C9 C+2 0.6993 0.8129 0.6399 1 0.0
O12 O-2 0.4924 0.6336 0.5943 1 0.0
O5 O-2 0.9909 0.6732 0.7784 1 0.0
C4 C+2 0.8687 0.7521 0.5592 1 0.0
O8 O-2 0.8563 0.9246 0.8284 1 0.0
Fe4 Fe 0.63242 0.47369 0.69502 1 0.0
B1 B-3 0.7387 0.5254 0.6436 1 0.0
C11 C+2 0.6006 0.2798 0.6699 1 0.0
